data_9017740
loop_
_publ_author_name
'Pekov, I. V.'
'Koshlyakova, N. N.'
'Agakhanov, A. A.'
'Zubkova, N. V.'
'Belakovskiy, D. I.'
'Vigasina, M. F.'
'Turchkova, A. G.'
'Sidorov, E. G.'
'Pushcharovsky, D. Y.'

_publ_section_title
;
 New arsenate minerals from the Arsenatnaya fumarole, Tolbachik volcano, Kamchatka,
 Russia. XV. Calciojohillerite, NaCaMgMg2(AsO4)3, a member of the alluaudite group
;
_journal_name_full 'Mineralogical Magazine'
_journal_page_first 215
_journal_page_last 223
_journal_volume 85
_journal_year 2021
_chemical_compound_source 'Arsenatnaya fumarole, Tolbachik volcano, Kamchatka, Russia'
_chemical_formula_sum 'Al0.05 As2.85 Ca0.7 Cu0.02 Fe0.25 K0.01 Mg2.65 Mn0.05 Na1.24 O12 P0.15'
_chemical_name_mineral Calciojohillerite
_space_group_IT_number 15
_space_group_name_Hall '-C 2yc'
_space_group_name_H-M_alt 'C 1 2/c 1'
_symmetry_space_group_name_H-M 'C 1 2/c 1'
_cell_angle_alpha 90
_cell_angle_beta 112.425
_cell_angle_gamma 90
_cell_formula_units_Z 4
_cell_length_a 11.8405
_cell_length_b 12.7836
_cell_length_c 6.69165
_cell_volume 936.282
_database_code_amcsd 0020958
_exptl_crystal_density_diffrn 3.908
_cod_data_source_file inputs/fixed/downloads/18/18647.cif
_cod_data_source_block 18647
_cod_original_formula_sum 'Ca.7 Na1.24 Cu.02 K.01 Mg2.65 Mn.05 Fe.25 Al.05 (As2.85 P.15) O12'
_cod_database_code 9017740

loop_
_space_group_symop_operation_xyz
x,y,z
1/2+x,1/2+y,z
x,-y,1/2+z
1/2+x,1/2-y,1/2+z
-x,y,1/2-z
1/2-x,1/2+y,1/2-z
-x,-y,-z
1/2-x,1/2-y,-z

loop_
_atom_site_aniso_label
_atom_site_aniso_U_11
_atom_site_aniso_U_22
_atom_site_aniso_U_33
_atom_site_aniso_U_12
_atom_site_aniso_U_13
_atom_site_aniso_U_23
CaA1 0.02450 0.01050 0.01450 -0.00290 -0.00160 0.00020
NaA1 0.02450 0.01050 0.01450 -0.00290 -0.00160 0.00020
NaA2* 0.01330 0.05070 0.01340 0.00000 0.00400 0.00000
KA2* 0.01330 0.05070 0.01340 0.00000 0.00400 0.00000
MgM1 0.00760 0.00710 0.00890 0.00000 0.00400 0.00000
MnM1 0.00760 0.00710 0.00890 0.00000 0.00400 0.00000
MgM2 0.00520 0.00520 0.00540 -0.00007 0.00230 -0.00006
FeM2 0.00520 0.00520 0.00540 -0.00007 0.00230 -0.00006
AlM2 0.00520 0.00520 0.00540 -0.00007 0.00230 -0.00006
As1 0.00652 0.00518 0.00573 0.00000 0.00187 0.00000
P1 0.00652 0.00518 0.00573 0.00000 0.00187 0.00000
As2 0.00588 0.00538 0.00556 -0.00004 0.00211 -0.00014
P2 0.00588 0.00538 0.00556 -0.00004 0.00211 -0.00014
O1 0.00920 0.01340 0.00810 -0.00170 0.00370 -0.00200
O2 0.01020 0.01170 0.01960 0.00280 0.00190 -0.00530
O3 0.01110 0.00990 0.00790 -0.00320 0.00390 -0.00180
O4 0.00720 0.00990 0.01570 -0.00020 0.00380 -0.00030
O5 0.01290 0.01100 0.00830 0.00000 0.00470 0.00070
O6 0.01230 0.00740 0.01480 -0.00170 0.00560 0.00120

loop_
_atom_site_label
_atom_site_fract_x
_atom_site_fract_y
_atom_site_fract_z
_atom_site_occupancy
_atom_site_U_iso_or_equiv
_atom_site_type_symbol
_atom_site_attached_hydrogens
CaA1 0.50000 0.00000 0.00000 0.70000 0.01920 Ca 0
NaA1 0.50000 0.00000 0.00000 0.25000 0.01920 Na 0
CuA1* 0.00000 0.50270 0.25000 0.02000 0.00600 Cu 0
NaA2* 0.00000 -0.00980 0.25000 0.99000 0.02610 Na 0
KA2* 0.00000 -0.00980 0.25000 0.01000 0.02610 K 0
MgM1 0.00000 0.26340 0.25000 0.95000 0.00760 Mg 0
MnM1 0.00000 0.26340 0.25000 0.05000 0.00760 Mn 0
MgM2 0.28625 0.65740 0.37724 0.85000 0.00519 Mg 0
FeM2 0.28625 0.65740 0.37724 0.12500 0.00519 Fe 0
AlM2 0.28625 0.65740 0.37724 0.02500 0.00519 Al 0
As1 0.00000 0.71086 0.25000 0.95000 0.00595 As 0
P1 0.00000 0.71086 0.25000 0.05000 0.00595 P 0
As2 0.23151 0.88687 0.12070 0.95000 0.00563 As 0
P2 0.23151 0.88687 0.12070 0.05000 0.00563 P 0
O1 0.46311 0.71706 0.52390 1.00000 0.01010 O 0
O2 0.10889 0.62355 0.26290 1.00000 0.01500 O 0
O3 0.34097 0.67044 0.12140 1.00000 0.00960 O 0
O4 0.11777 0.39710 0.31990 1.00000 0.01110 O 0
O5 0.21645 0.81611 0.32040 1.00000 0.01060 O 0
O6 0.33719 0.50319 0.39580 1.00000 0.01140 O 0

loop_
_cod_changelog_entry_id
_cod_changelog_entry_author
_cod_changelog_entry_date
_cod_changelog_entry_text
1
;cod-tools version 3.8.0
Id: cif_guess_AMCSD_atom_types 9581 2023-05-17 12:35:41Z saulius
;
2023-05-23T09:21:31+03:00
;Derived atom types and hydrogen counts
from atom names that follow the AMCSD naming convention
(Wat == water, O-H == hydroxyl).
;
2
;cod-tools version 3.10.1
Id: cif_fix_AMCSD_aniso_labels 10200 2024-08-01 14:09:44Z saulius
;
2024-08-02T12:21:58+03:00
;Changed the following '_atom_site_aniso_label' values:
'NaA2'' -> 'NaA2*'
'KA2'' -> 'KA2*'
;

loop_
_cod_related_entry_id
_cod_related_entry_database
_cod_related_entry_code
1 AMCSD 0020958
